data_7225583
loop_
_publ_author_name
'Pan, Fangfang'
'Beyeh, Ngong Kodiah'
'Ras, Robin H. A.'
'Rissanen, Kari'

_publ_section_title
;
 N-Alkyl ammonium resorcinarene polyiodides
;
_journal_issue 30
_journal_name_full CrystEngComm
_journal_page_first 5724
_journal_paper_doi 10.1039/C6CE01229A
_journal_volume 18
_journal_year 2016
_chemical_formula_moiety 'C56 H88 N4 O8, I3, 2(C H4 O), 3(Br)'
_chemical_formula_sum 'C58 H96 Br3 I3 N4 O10'
_chemical_formula_weight 1629.81
_space_group_crystal_system monoclinic
_space_group_IT_number 14
_space_group_name_Hall '-P 2yn'
_space_group_name_H-M_alt 'P 1 21/n 1'
_symmetry_space_group_name_Hall '-P 2yn'
_symmetry_space_group_name_H-M 'P 1 21/n 1'
_atom_sites_solution_hydrogens mixed
_atom_sites_solution_primary direct
_audit_creation_date 2016-05-19
_audit_creation_method
;
Olex2 1.2
(compiled 2016.02.19 svn.r3266 for OlexSys, GUI svn.r5155)
;
_audit_update_record
;
2016-05-26 deposited with the CCDC.
2016-06-17 downloaded from the CCDC.
;
_cell_angle_alpha 90
_cell_angle_beta 91.343(2)
_cell_angle_gamma 90
_cell_formula_units_Z 4
_cell_length_a 15.0087(4)
_cell_length_b 27.3833(5)
_cell_length_c 16.3215(4)
_cell_measurement_reflns_used 7741
_cell_measurement_temperature 123.00(10)
_cell_measurement_theta_max 72.1950
_cell_measurement_theta_min 3.1220
_cell_volume 6706.1(3)
_computing_cell_refinement
;
CrysAlisPro, Agilent Technologies,
Version 1.171.37.31 (release 14-01-2014 CrysAlis171 .NET)
(compiled Jan 14 2014,18:38:05)
;
_computing_data_collection
;
CrysAlisPro, Agilent Technologies,
Version 1.171.37.31 (release 14-01-2014 CrysAlis171 .NET)
(compiled Jan 14 2014,18:38:05)
;
_computing_data_reduction
;
CrysAlisPro, Agilent Technologies,
Version 1.171.37.31 (release 14-01-2014 CrysAlis171 .NET)
(compiled Jan 14 2014,18:38:05)
;
_computing_molecular_graphics 'Olex2 (Dolomanov et al., 2009)'
_computing_publication_material 'Olex2 (Dolomanov et al., 2009)'
_computing_structure_refinement 'ShelXL (Sheldrick, 2015)'
_computing_structure_solution 'ShelXT (Sheldrick, 2015)'
_diffrn_ambient_environment N~2~
_diffrn_ambient_temperature 123.00(10)
_diffrn_detector 'CCD plate'
_diffrn_detector_area_resol_mean 10.3953
_diffrn_detector_type Atlas
_diffrn_measured_fraction_theta_full 0.993
_diffrn_measured_fraction_theta_max 0.993
_diffrn_measurement_details
;
  1 omega -115.00   -5.00   1.0000   15.0000
omega____ theta____ kappa____ phi______ frames
    -      -42.0263  -19.0000  120.0000 110

  2 omega   76.00  170.00   1.0000   70.0000
omega____ theta____ kappa____ phi______ frames
    -      105.0818   61.0000 -135.3851 94

  3 omega   69.00  170.00   1.0000   70.0000
omega____ theta____ kappa____ phi______ frames
    -      105.0818   15.0000 -180.0000 101

  4 omega   29.00   91.00   1.0000   70.0000
omega____ theta____ kappa____ phi______ frames
    -      105.0818  -30.0000  -90.0000 62

  5 omega -116.00  -18.00   1.0000   15.0000
omega____ theta____ kappa____ phi______ frames
    -      -42.0263  -37.0000  -90.0000 98

  6 omega  -83.00   38.00   1.0000   15.0000
omega____ theta____ kappa____ phi______ frames
    -      -42.0263   19.0000  -60.0000 121

  7 omega   32.00   57.00   1.0000   70.0000
omega____ theta____ kappa____ phi______ frames
    -      105.0818 -125.0000 -150.0000 25

  8 omega   24.00  108.00   1.0000   70.0000
omega____ theta____ kappa____ phi______ frames
    -      106.6601  -94.0000  -90.0000 84

  9 omega   32.00   58.00   1.0000   40.0000
omega____ theta____ kappa____ phi______ frames
    -      106.6601  -30.0000   60.0000 26

 10 omega   81.00  125.00   1.0000   40.0000
omega____ theta____ kappa____ phi______ frames
    -      106.6601   45.0000  -60.0000 44
;
_diffrn_measurement_device 'four-circle diffractometer'
_diffrn_measurement_device_type 'SuperNova, Dual, Cu at zero, Atlas'
_diffrn_measurement_method '\w scans'
_diffrn_orient_matrix_UB_11 -0.0775095000
_diffrn_orient_matrix_UB_12 0.0144240000
_diffrn_orient_matrix_UB_13 -0.0585594000
_diffrn_orient_matrix_UB_21 0.0127978000
_diffrn_orient_matrix_UB_22 -0.0476236000
_diffrn_orient_matrix_UB_23 -0.0485182000
_diffrn_orient_matrix_UB_31 -0.0660499000
_diffrn_orient_matrix_UB_32 -0.0262230000
_diffrn_orient_matrix_UB_33 0.0560428000
_diffrn_radiation_monochromator mirror
_diffrn_radiation_probe x-ray
_diffrn_radiation_type CuK\a
_diffrn_radiation_wavelength 1.54184
_diffrn_reflns_av_R_equivalents 0.0767
_diffrn_reflns_av_unetI/netI 0.0873
_diffrn_reflns_Laue_measured_fraction_full 0.993
_diffrn_reflns_Laue_measured_fraction_max 0.993
_diffrn_reflns_limit_h_max 14
_diffrn_reflns_limit_h_min -17
_diffrn_reflns_limit_k_max 32
_diffrn_reflns_limit_k_min -32
_diffrn_reflns_limit_l_max 19
_diffrn_reflns_limit_l_min -19
_diffrn_reflns_number 29031
_diffrn_reflns_point_group_measured_fraction_full 0.993
_diffrn_reflns_point_group_measured_fraction_max 0.993
_diffrn_reflns_theta_full 66.748
_diffrn_reflns_theta_max 66.748
_diffrn_reflns_theta_min 3.153
_diffrn_source 'sealed X-ray tube'
_diffrn_source_type 'SuperNova (Cu) X-ray Source'
_exptl_absorpt_coefficient_mu 13.511
_exptl_absorpt_correction_T_max 0.704
_exptl_absorpt_correction_T_min 0.340
_exptl_absorpt_correction_type analytical
_exptl_absorpt_process_details
;
CrysAlisPro, Agilent Technologies,
Version 1.171.37.31 (release 14-01-2014 CrysAlis171 .NET)
(compiled Jan 14 2014,18:38:05)
Analytical numeric absorption correction using a multifaceted crystal
            model based on expressions derived by R.C. Clark & J.S. Reid.
(Clark, R. C. & Reid, J. S. (1995). Acta Cryst. A51, 887-897)
Empirical absorption correction using spherical harmonics,
 implemented in SCALE3 ABSPACK scaling algorithm.
;
_exptl_crystal_colour red
_exptl_crystal_colour_primary red
_exptl_crystal_density_diffrn 1.614
_exptl_crystal_description needle
_exptl_crystal_F_000 3264
_exptl_crystal_size_max 0.1561
_exptl_crystal_size_mid 0.0342
_exptl_crystal_size_min 0.0331
_refine_diff_density_max 2.691
_refine_diff_density_min -1.564
_refine_diff_density_rms 0.175
_refine_ls_extinction_method none
_refine_ls_goodness_of_fit_ref 1.016
_refine_ls_hydrogen_treatment constr
_refine_ls_matrix_type full
_refine_ls_number_parameters 722
_refine_ls_number_reflns 11813
_refine_ls_number_restraints 23
_refine_ls_restrained_S_all 1.021
_refine_ls_R_factor_all 0.0994
_refine_ls_R_factor_gt 0.0692
_refine_ls_shift/su_max 0.001
_refine_ls_shift/su_mean 0.000
_refine_ls_structure_factor_coef Fsqd
_refine_ls_weighting_details 'w=1/[\s^2^(Fo^2^)+(0.1297P)^2^+2.8734P] where P=(Fo^2^+2Fc^2^)/3'
_refine_ls_weighting_scheme calc
_refine_ls_wR_factor_gt 0.1935
_refine_ls_wR_factor_ref 0.2275
_reflns_Friedel_coverage 0.000
_reflns_number_gt 8064
_reflns_number_total 11813
_reflns_threshold_expression 'I > 2\s(I)'
_cod_data_source_file c6ce01229a2.cif
_cod_data_source_block 2_Br3_I3
_cod_depositor_comments 'Adding full bibliography for 7225581--7225584.cif.'
_cod_database_code 7225583
_chemical_oxdiff_formula 'C60 H50 O8 N4 Br4 I3'
_shelx_space_group_comment
;
The symmetry employed for this shelxl refinement is uniquely defined
by the following loop, which should always be used as a source of
symmetry information in preference to the above space-group names.
They are only intended as comments.
;
_reflns_odcompleteness_completeness 99.17
_reflns_odcompleteness_iscentric 1
_reflns_odcompleteness_theta 66.97
_olex2_refinement_description
;
1. Fixed Uiso
 At 1.2 times of:
  All C(H) groups, All C(H,H) groups, All N(H,H) groups
 At 1.5 times of:
  All C(H,H,H) groups, All O(H) groups
2. Restrained distances
 C58-O10
 1.4 with sigma of 0.02
 H4-O5_$1
 2.3 with sigma of 0.02
 H53-H1
 2.15 with sigma of 0.02
 H4-H21A
 2.15 with sigma of 0.01
 H58B_$2-H28C
 2.15 with sigma of 0.01
3. Uiso/Uaniso restraints and constraints
Uanis(C24) \\sim Ueq, Uanis(C58) \\sim Ueq: with sigma of 0.01 and sigma for
terminal atoms of 0.02
Uanis(O9) \\sim Ueq: with sigma of 0.005 and sigma for terminal atoms of 0.01
4.a Riding coordinates:
 O9(H9)
4.b Ternary CH refined with riding coordinates:
 C11(H11), C25(H25), C39(H39), C53(H53)
4.c Secondary CH2 refined with riding coordinates:
 C7(H7A,H7B), C8(H8A,H8B), C9(H9A,H9B), C12(H12A,H12B), C13(H13A,H13B),
 C21(H21A,H21B), C22(H22A,H22B), C23(H23A,H23B), C26(H26A,H26B), C27(H27A,H27B),
  C35(H35A,H35B), C36(H36A,H36B), C37(H37A,H37B), C40(H40A,H40B), C41(H41A,
 H41B), C49(H49A,H49B), C50(H50A,H50B), C51(H51A,H51B), C54(H54A,H54B),
 C55(H55A,H55B), N1(H1A,H1B), N2(H2A,H2B), N3(H3A,H3B), N4(H4A,H4B)
4.d Aromatic/amide H refined with riding coordinates:
 C6(H6), C20(H20), C34(H34), C48(H48)
4.e Idealised Me refined as rotating group:
 C10(H10A,H10B,H10C), C14(H14A,H14B,H14C), C24(H24A,H24B,H24C), C28(H28A,H28B,
 H28C), C38(H38A,H38B,H38C), C42(H42A,H42B,H42C), C52(H52A,H52B,H52C), C56(H56A,
 H56B,H56C), C57(H57A,H57B,H57C), C58(H58A,H58B,H58C)
4.f Idealised tetrahedral OH refined as rotating group:
 O1(H1), O2(H2), O3(H3), O4(H4), O5(H5), O6(H6A), O7(H7), O8(H8), O10(H10)
;
_shelx_shelxl_version_number 2014/7
_olex2_submission_special_instructions 'No special instructions were received'

loop_
_space_group_symop_operation_xyz
'x, y, z'
'-x+1/2, y+1/2, -z+1/2'
'-x, -y, -z'
'x-1/2, -y-1/2, z-1/2'

loop_
_atom_site_label
_atom_site_type_symbol
_atom_site_fract_x
_atom_site_fract_y
_atom_site_fract_z
_atom_site_U_iso_or_equiv
_atom_site_adp_type
_atom_site_occupancy
_atom_site_site_symmetry_order
_atom_site_calc_flag
_atom_site_refinement_flags_posn
_atom_site_refinement_flags_adp
C1 C 1.1018(7) 0.2977(3) 0.0764(6) 0.042(2) Uani 1 1 d . .
C2 C 1.1712(7) 0.3229(3) 0.0408(6) 0.045(2) Uani 1 1 d . .
C3 C 1.2465(7) 0.3370(3) 0.0870(6) 0.043(2) Uani 1 1 d . .
C4 C 1.2527(7) 0.3274(4) 0.1686(6) 0.048(2) Uani 1 1 d . .
C5 C 1.1824(7) 0.3026(3) 0.2085(6) 0.041(2) Uani 1 1 d . .
C6 C 1.1098(6) 0.2881(3) 0.1607(6) 0.039(2) Uani 1 1 d . .
H6 H 1.0641 0.2711 0.1856 0.047 Uiso 1 1 calc R .
C7 C 1.3236(8) 0.3580(4) 0.0403(6) 0.050(2) Uani 1 1 d . .
H7A H 1.3766 0.3578 0.0753 0.060 Uiso 1 1 calc R .
H7B H 1.3349 0.3374 -0.0067 0.060 Uiso 1 1 calc R .
C8 C 1.3698(8) 0.4272(5) -0.0519(7) 0.060(3) Uani 1 1 d . .
H8A H 1.3555 0.4609 -0.0648 0.072 Uiso 1 1 calc R .
H8B H 1.3628 0.4081 -0.1017 0.072 Uiso 1 1 calc R .
C9 C 1.4667(9) 0.4239(5) -0.0205(8) 0.068(3) Uani 1 1 d . .
H9A H 1.4830 0.3900 -0.0115 0.082 Uiso 1 1 calc R .
H9B H 1.4735 0.4412 0.0311 0.082 Uiso 1 1 calc R .
C10 C 1.5271(10) 0.4468(5) -0.0851(10) 0.078(4) Uani 1 1 d . .
H10A H 1.5096 0.4352 -0.1386 0.118 Uiso 1 1 calc GR .
H10B H 1.5880 0.4379 -0.0735 0.118 Uiso 1 1 calc GR .
H10C H 1.5215 0.4817 -0.0835 0.118 Uiso 1 1 calc GR .
C11 C 1.1883(6) 0.2937(3) 0.3001(6) 0.041(2) Uani 1 1 d . .
H11 H 1.2518 0.2936 0.3157 0.049 Uiso 1 1 calc R .
C12 C 1.1505(7) 0.2427(3) 0.3240(6) 0.042(2) Uani 1 1 d . .
H12A H 1.0866 0.2427 0.3138 0.050 Uiso 1 1 calc R .
H12B H 1.1761 0.2182 0.2886 0.050 Uiso 1 1 calc R .
C13 C 1.1687(8) 0.2281(4) 0.4120(6) 0.054(3) Uani 1 1 d . .
H13A H 1.2325 0.2282 0.4230 0.065 Uiso 1 1 calc R .
H13B H 1.1418 0.2518 0.4480 0.065 Uiso 1 1 calc R .
C14 C 1.1319(10) 0.1781(4) 0.4293(8) 0.070(4) Uani 1 1 d . .
H14A H 1.1675 0.1539 0.4030 0.106 Uiso 1 1 calc GR .
H14B H 1.0716 0.1761 0.4086 0.106 Uiso 1 1 calc GR .
H14C H 1.1330 0.1725 0.4874 0.106 Uiso 1 1 calc GR .
C15 C 1.1455(6) 0.3356(3) 0.3472(5) 0.038(2) Uani 1 1 d . .
C16 C 1.1962(6) 0.3751(3) 0.3742(6) 0.042(2) Uani 1 1 d . .
C17 C 1.1581(7) 0.4143(3) 0.4156(6) 0.043(2) Uani 1 1 d . .
C18 C 1.0670(7) 0.4134(3) 0.4297(5) 0.038(2) Uani 1 1 d . .
C19 C 1.0138(6) 0.3751(3) 0.4037(5) 0.0335(18) Uani 1 1 d . .
C20 C 1.0553(6) 0.3374(3) 0.3623(5) 0.036(2) Uani 1 1 d . .
H20 H 1.0201 0.3116 0.3435 0.044 Uiso 1 1 calc R .
C21 C 1.2172(7) 0.4564(3) 0.4447(6) 0.047(2) Uani 1 1 d . .
H21A H 1.1901 0.4724 0.4909 0.057 Uiso 1 1 calc DR .
H21B H 1.2747 0.4438 0.4630 0.057 Uiso 1 1 calc R .
C22 C 1.2823(9) 0.5366(4) 0.4059(9) 0.073(4) Uani 1 1 d . .
H22A H 1.2486 0.5541 0.4465 0.087 Uiso 1 1 calc R .
H22B H 1.3378 0.5259 0.4318 0.087 Uiso 1 1 calc R .
C23 C 1.3024(10) 0.5702(5) 0.3378(10) 0.081(4) Uani 1 1 d . .
H23A H 1.2526 0.5711 0.2989 0.097 Uiso 1 1 calc R .
H23B H 1.3546 0.5589 0.3095 0.097 Uiso 1 1 calc R .
C24 C 1.3200(13) 0.6231(5) 0.3746(14) 0.110(6) Uani 1 1 d . U
H24A H 1.3270 0.6460 0.3306 0.165 Uiso 1 1 calc GR .
H24B H 1.3733 0.6226 0.4083 0.165 Uiso 1 1 calc GR .
H24C H 1.2705 0.6327 0.4071 0.165 Uiso 1 1 calc GR .
C25 C 0.9149(7) 0.3754(3) 0.4192(5) 0.0356(19) Uani 1 1 d . .
H25 H 0.9069 0.3973 0.4660 0.043 Uiso 1 1 calc R .
C26 C 0.8784(7) 0.3256(3) 0.4457(5) 0.041(2) Uani 1 1 d . .
H26A H 0.8141 0.3278 0.4494 0.049 Uiso 1 1 calc R .
H26B H 0.8914 0.3016 0.4039 0.049 Uiso 1 1 calc R .
C27 C 0.9161(12) 0.3084(4) 0.5255(9) 0.078(4) Uani 1 1 d . .
H27A H 0.9057 0.3331 0.5668 0.094 Uiso 1 1 calc R .
H27B H 0.9800 0.3046 0.5209 0.094 Uiso 1 1 calc R .
C28 C 0.8760(19) 0.2595(8) 0.5542(12) 0.148(11) Uani 1 1 d . .
H28A H 0.8893 0.2343 0.5155 0.222 Uiso 1 1 calc GR .
H28B H 0.8125 0.2627 0.5581 0.222 Uiso 1 1 calc GR .
H28C H 0.9012 0.2510 0.6069 0.222 Uiso 1 1 calc DGR .
C29 C 0.8604(6) 0.3975(3) 0.3489(5) 0.0353(18) Uani 1 1 d . .
C30 C 0.8398(6) 0.4465(3) 0.3455(5) 0.0343(18) Uani 1 1 d . .
C31 C 0.7828(6) 0.4664(3) 0.2849(5) 0.0368(19) Uani 1 1 d . .
C32 C 0.7496(6) 0.4358(3) 0.2230(5) 0.0350(18) Uani 1 1 d . .
C33 C 0.7748(6) 0.3866(3) 0.2191(5) 0.0312(17) Uani 1 1 d . .
C34 C 0.8292(6) 0.3686(3) 0.2827(5) 0.0343(18) Uani 1 1 d . .
H34 H 0.8457 0.3359 0.2814 0.041 Uiso 1 1 calc R .
C35 C 0.7587(6) 0.5199(3) 0.2879(5) 0.0369(19) Uani 1 1 d . .
H35A H 0.7138 0.5271 0.2459 0.044 Uiso 1 1 calc R .
H35B H 0.7340 0.5276 0.3407 0.044 Uiso 1 1 calc R .
C36 C 0.8284(8) 0.6048(3) 0.2845(6) 0.047(2) Uani 1 1 d . .
H36A H 0.7772 0.6159 0.2522 0.057 Uiso 1 1 calc R .
H36B H 0.8808 0.6214 0.2649 0.057 Uiso 1 1 calc R .
C37 C 0.8152(8) 0.6173(3) 0.3758(6) 0.047(2) Uani 1 1 d . .
H37A H 0.7590 0.6040 0.3936 0.057 Uiso 1 1 calc R .
H37B H 0.8627 0.6028 0.4089 0.057 Uiso 1 1 calc R .
C38 C 0.8158(9) 0.6731(4) 0.3870(8) 0.063(3) Uani 1 1 d . .
H38A H 0.7653 0.6870 0.3583 0.095 Uiso 1 1 calc GR .
H38B H 0.8696 0.6864 0.3655 0.095 Uiso 1 1 calc GR .
H38C H 0.8127 0.6808 0.4443 0.095 Uiso 1 1 calc GR .
C39 C 0.7452(7) 0.3546(3) 0.1475(6) 0.040(2) Uani 1 1 d . .
H39 H 0.6923 0.3701 0.1225 0.048 Uiso 1 1 calc R .
C40 C 0.7175(7) 0.3029(3) 0.1727(6) 0.041(2) Uani 1 1 d . .
H40A H 0.7055 0.2839 0.1235 0.049 Uiso 1 1 calc R .
H40B H 0.7672 0.2877 0.2018 0.049 Uiso 1 1 calc R .
C41 C 0.6364(8) 0.3004(4) 0.2262(7) 0.056(3) Uani 1 1 d . .
H41A H 0.6444 0.3220 0.2729 0.067 Uiso 1 1 calc R .
H41B H 0.6289 0.2674 0.2464 0.067 Uiso 1 1 calc R .
C42 C 0.5520(10) 0.3160(7) 0.1746(10) 0.093(5) Uani 1 1 d . .
H42A H 0.5467 0.2960 0.1265 0.139 Uiso 1 1 calc GR .
H42B H 0.5576 0.3496 0.1587 0.139 Uiso 1 1 calc GR .
H42C H 0.4999 0.3121 0.2070 0.139 Uiso 1 1 calc GR .
C43 C 0.8165(6) 0.3539(3) 0.0821(5) 0.0341(19) Uani 1 1 d . .
C44 C 0.8147(8) 0.3885(3) 0.0178(6) 0.045(2) Uani 1 1 d . .
C45 C 0.8749(7) 0.3862(3) -0.0443(6) 0.044(2) Uani 1 1 d . .
C46 C 0.9404(7) 0.3496(3) -0.0426(5) 0.042(2) Uani 1 1 d . .
C47 C 0.9474(7) 0.3169(3) 0.0220(5) 0.0367(19) Uani 1 1 d . .
C48 C 0.8840(6) 0.3206(3) 0.0814(5) 0.037(2) Uani 1 1 d . .
H48 H 0.8875 0.2985 0.1246 0.045 Uiso 1 1 calc R .
C49 C 0.8709(9) 0.4236(3) -0.1144(6) 0.055(3) Uani 1 1 d . .
H49A H 0.9017 0.4110 -0.1615 0.065 Uiso 1 1 calc R .
H49B H 0.8093 0.4297 -0.1307 0.065 Uiso 1 1 calc R .
C50 C 0.9144(8) 0.5085(4) -0.1509(6) 0.050(2) Uani 1 1 d . .
H50A H 0.8533 0.5149 -0.1685 0.060 Uiso 1 1 calc R .
H50B H 0.9457 0.4959 -0.1977 0.060 Uiso 1 1 calc R .
C51 C 0.9564(9) 0.5555(4) -0.1252(7) 0.058(3) Uani 1 1 d . .
H51A H 1.0153 0.5492 -0.1017 0.070 Uiso 1 1 calc R .
H51B H 0.9208 0.5709 -0.0837 0.070 Uiso 1 1 calc R .
C52 C 0.9637(10) 0.5887(4) -0.1976(7) 0.069(3) Uani 1 1 d . .
H52A H 0.9859 0.5707 -0.2433 0.103 Uiso 1 1 calc GR .
H52B H 1.0039 0.6149 -0.1843 0.103 Uiso 1 1 calc GR .
H52C H 0.9060 0.6018 -0.2117 0.103 Uiso 1 1 calc GR .
C53 C 1.0231(7) 0.2788(3) 0.0252(6) 0.042(2) Uani 1 1 d . .
H53 H 1.0440 0.2754 -0.0310 0.050 Uiso 1 1 calc DR .
C54 C 0.9898(7) 0.2281(3) 0.0510(6) 0.045(2) Uani 1 1 d . .
H54A H 1.0406 0.2067 0.0601 0.054 Uiso 1 1 calc R .
H54B H 0.9589 0.2310 0.1022 0.054 Uiso 1 1 calc R .
C55 C 0.9275(8) 0.2055(4) -0.0131(7) 0.052(3) Uani 1 1 d . .
H55A H 0.8766 0.2268 -0.0215 0.063 Uiso 1 1 calc R .
H55B H 0.9057 0.1746 0.0077 0.063 Uiso 1 1 calc R .
C56 C 0.9703(12) 0.1964(7) -0.0953(10) 0.108(7) Uani 1 1 d . .
H56A H 0.9354 0.1731 -0.1261 0.162 Uiso 1 1 calc GR .
H56B H 1.0295 0.1839 -0.0864 0.162 Uiso 1 1 calc GR .
H56C H 0.9730 0.2265 -0.1253 0.162 Uiso 1 1 calc GR .
I1 I 0.95520(6) 0.04856(3) 0.07097(6) 0.0702(3) Uani 1 1 d . .
I2 I 0.92845(4) 0.12337(2) 0.19313(4) 0.04790(19) Uani 1 1 d . .
I3 I 0.88576(5) 0.20279(2) 0.30542(4) 0.0544(2) Uani 1 1 d . .
N1 N 1.3058(6) 0.4082(3) 0.0121(5) 0.051(2) Uani 1 1 d . .
H1A H 1.3084 0.4280 0.0553 0.061 Uiso 1 1 calc R .
H1B H 1.2506 0.4095 -0.0089 0.061 Uiso 1 1 calc R .
N2 N 1.2302(6) 0.4927(3) 0.3777(6) 0.050(2) Uani 1 1 d . .
H2A H 1.1772 0.5024 0.3584 0.061 Uiso 1 1 calc R .
H2B H 1.2587 0.4784 0.3370 0.061 Uiso 1 1 calc R .
N3 N 0.8393(5) 0.5505(2) 0.2746(5) 0.0385(17) Uani 1 1 d . .
H3A H 0.8580 0.5448 0.2241 0.046 Uiso 1 1 calc R .
H3B H 0.8820 0.5406 0.3094 0.046 Uiso 1 1 calc R .
N4 N 0.9142(6) 0.4705(3) -0.0860(5) 0.0462(19) Uani 1 1 d . .
H4A H 0.8853 0.4818 -0.0429 0.055 Uiso 1 1 calc R .
H4B H 0.9701 0.4643 -0.0698 0.055 Uiso 1 1 calc R .
O1 O 1.1725(5) 0.3344(3) -0.0408(4) 0.0518(17) Uani 1 1 d . .
H1 H 1.1214 0.3387 -0.0581 0.078 Uiso 1 1 calc DGR .
O2 O 1.3252(5) 0.3424(3) 0.2153(5) 0.0551(18) Uani 1 1 d . .
H2 H 1.3538 0.3625 0.1896 0.083 Uiso 1 1 calc GR .
O3 O 1.2867(5) 0.3783(3) 0.3628(5) 0.0549(19) Uani 1 1 d . .
H3 H 1.2969 0.3760 0.3139 0.082 Uiso 1 1 calc GR .
O4 O 1.0298(5) 0.4542(2) 0.4682(4) 0.0433(16) Uani 1 1 d . .
H4 H 1.0534 0.4578 0.5136 0.065 Uiso 1 1 calc DGR .
O5 O 0.8699(4) 0.4800(2) 0.4036(4) 0.0383(14) Uani 1 1 d D .
H5 H 0.9194 0.4718 0.4210 0.058 Uiso 1 1 calc GR .
O6 O 0.6937(5) 0.4549(2) 0.1625(4) 0.0418(15) Uani 1 1 d . .
H6A H 0.6424 0.4461 0.1702 0.063 Uiso 1 1 calc GR .
O7 O 0.7526(5) 0.4253(2) 0.0128(4) 0.0459(16) Uani 1 1 d . .
H7 H 0.7344 0.4313 0.0587 0.069 Uiso 1 1 calc GR .
O8 O 1.0047(5) 0.3488(3) -0.1029(4) 0.0535(18) Uani 1 1 d . .
H8 H 0.9834 0.3366 -0.1449 0.080 Uiso 1 1 calc GR .
C57 C 0.5343(12) 0.4239(7) 0.3081(9) 0.095(5) Uani 1 1 d . .
H57A H 0.5558 0.3915 0.2972 0.142 Uiso 1 1 calc GR .
H57B H 0.4728 0.4223 0.3229 0.142 Uiso 1 1 calc GR .
H57C H 0.5688 0.4380 0.3523 0.142 Uiso 1 1 calc GR .
O9 O 0.5425(8) 0.4535(5) 0.2358(8) 0.115(4) Uani 1 1 d . U
H9 H 0.4934 0.4563 0.2133 0.172 Uiso 1 1 d R .
C58 C 0.8626(13) 0.3083(8) -0.2518(14) 0.136(8) Uani 1 1 d D U
H58A H 0.8396 0.3067 -0.1975 0.204 Uiso 1 1 calc GR .
H58B H 0.8737 0.2759 -0.2713 0.204 Uiso 1 1 calc DGR .
H58C H 0.8198 0.3240 -0.2876 0.204 Uiso 1 1 calc GR .
O10 O 0.9398(8) 0.3342(4) -0.2505(5) 0.081(3) Uani 1 1 d D .
H10 H 0.9316 0.3606 -0.2734 0.122 Uiso 1 1 calc GR .
Br3 Br 0.86610(8) 0.53763(4) 0.07950(6) 0.0501(3) Uani 1 1 d . .
Br1 Br 1.32985(9) 0.46036(5) 0.19375(8) 0.0630(3) Uani 1 1 d . .
Br2 Br 1.05065(7) 0.56317(4) 0.34985(6) 0.0474(3) Uani 1 1 d . .

loop_
_atom_site_aniso_label
_atom_site_aniso_U_11
_atom_site_aniso_U_22
_atom_site_aniso_U_33
_atom_site_aniso_U_23
_atom_site_aniso_U_13
_atom_site_aniso_U_12
C1 0.058(6) 0.026(4) 0.041(5) -0.002(4) 0.004(4) 0.003(4)
C2 0.060(6) 0.032(4) 0.043(5) -0.001(4) 0.005(4) 0.007(4)
C3 0.049(5) 0.033(4) 0.046(5) 0.003(4) 0.008(4) 0.002(4)
C4 0.053(6) 0.042(5) 0.049(6) -0.012(4) -0.009(4) 0.005(5)
C5 0.050(5) 0.027(4) 0.046(5) -0.006(4) 0.006(4) 0.000(4)
C6 0.047(5) 0.027(4) 0.042(5) -0.003(4) -0.002(4) 0.001(4)
C7 0.063(6) 0.045(5) 0.043(5) 0.001(4) 0.005(5) 0.000(5)
C8 0.068(7) 0.065(7) 0.047(6) 0.010(5) 0.001(5) -0.009(6)
C9 0.086(9) 0.058(7) 0.060(7) -0.001(6) 0.007(6) -0.005(7)
C10 0.073(8) 0.060(8) 0.103(11) 0.010(7) 0.011(8) -0.013(7)
C11 0.044(5) 0.032(4) 0.046(5) -0.001(4) -0.003(4) -0.003(4)
C12 0.056(6) 0.028(4) 0.042(5) -0.001(4) -0.005(4) 0.001(4)
C13 0.067(7) 0.046(6) 0.049(6) 0.000(5) -0.010(5) 0.001(5)
C14 0.106(10) 0.043(6) 0.061(7) 0.017(5) -0.024(7) -0.002(6)
C15 0.049(5) 0.032(4) 0.033(4) 0.001(4) -0.005(4) 0.011(4)
C16 0.045(5) 0.034(5) 0.045(5) -0.003(4) -0.003(4) 0.000(4)
C17 0.053(6) 0.027(4) 0.048(5) -0.008(4) -0.012(4) -0.002(4)
C18 0.059(6) 0.024(4) 0.031(4) -0.005(3) -0.007(4) 0.005(4)
C19 0.045(5) 0.029(4) 0.026(4) -0.002(3) 0.000(3) 0.002(4)
C20 0.054(5) 0.024(4) 0.031(4) -0.001(3) -0.010(4) 0.002(4)
C21 0.059(6) 0.033(5) 0.050(6) -0.004(4) -0.007(5) -0.005(4)
C22 0.070(8) 0.046(6) 0.101(10) 0.008(6) -0.022(7) -0.013(6)
C23 0.071(8) 0.058(7) 0.114(12) 0.013(8) -0.020(8) -0.015(7)
C24 0.105(11) 0.055(7) 0.168(15) 0.008(9) -0.022(11) -0.016(8)
C25 0.062(6) 0.020(4) 0.024(4) -0.004(3) -0.002(4) -0.001(4)
C26 0.064(6) 0.030(4) 0.028(4) -0.005(3) 0.004(4) -0.002(4)
C27 0.120(12) 0.040(6) 0.075(9) 0.002(6) -0.007(8) -0.007(7)
C28 0.25(3) 0.094(14) 0.097(14) 0.043(12) -0.023(17) -0.035(17)
C29 0.045(5) 0.030(4) 0.030(4) -0.004(3) -0.002(4) 0.000(4)
C30 0.046(5) 0.021(4) 0.036(4) -0.009(3) 0.004(4) 0.001(3)
C31 0.047(5) 0.028(4) 0.036(4) -0.003(4) 0.007(4) 0.002(4)
C32 0.045(5) 0.026(4) 0.034(4) -0.004(3) -0.002(4) 0.004(4)
C33 0.043(4) 0.021(3) 0.030(4) 0.003(3) -0.004(3) 0.001(3)
C34 0.045(5) 0.019(4) 0.038(4) -0.005(3) -0.001(4) 0.002(3)
C35 0.050(5) 0.028(4) 0.032(4) -0.004(3) 0.004(4) 0.007(4)
C36 0.063(6) 0.025(4) 0.053(6) -0.004(4) -0.008(5) 0.002(4)
C37 0.066(6) 0.030(4) 0.046(5) -0.005(4) -0.006(5) 0.006(4)
C38 0.088(9) 0.032(5) 0.068(7) -0.015(5) -0.018(6) 0.005(5)
C39 0.052(5) 0.028(4) 0.039(5) -0.009(4) -0.007(4) 0.002(4)
C40 0.051(5) 0.030(4) 0.040(5) 0.000(4) -0.009(4) -0.001(4)
C41 0.065(7) 0.039(5) 0.063(7) -0.009(5) 0.002(5) -0.006(5)
C42 0.069(9) 0.128(14) 0.081(10) -0.009(10) -0.004(7) -0.005(9)
C43 0.052(5) 0.018(3) 0.032(4) -0.003(3) -0.006(4) -0.007(3)
C44 0.073(7) 0.027(4) 0.035(5) 0.001(4) -0.014(5) -0.005(4)
C45 0.065(6) 0.032(4) 0.035(5) 0.001(4) -0.009(4) -0.009(4)
C46 0.065(6) 0.031(4) 0.030(4) 0.002(4) -0.007(4) -0.002(4)
C47 0.057(5) 0.024(4) 0.029(4) -0.001(3) -0.002(4) 0.001(4)
C48 0.050(5) 0.025(4) 0.037(4) -0.007(3) -0.004(4) -0.007(4)
C49 0.088(8) 0.031(5) 0.044(5) 0.006(4) -0.011(5) 0.002(5)
C50 0.077(7) 0.038(5) 0.035(5) 0.006(4) 0.006(4) 0.004(5)
C51 0.086(8) 0.040(5) 0.048(6) 0.003(5) -0.003(6) 0.003(5)
C52 0.097(10) 0.051(6) 0.058(7) 0.004(6) -0.005(7) 0.004(7)
C53 0.061(6) 0.031(4) 0.033(4) 0.000(4) 0.003(4) 0.003(4)
C54 0.067(6) 0.025(4) 0.043(5) -0.003(4) 0.000(4) 0.004(4)
C55 0.061(6) 0.034(5) 0.061(6) -0.006(5) -0.007(5) -0.003(5)
C56 0.102(12) 0.142(16) 0.079(10) -0.064(11) 0.005(9) -0.050(12)
I1 0.0624(5) 0.0668(5) 0.0810(6) -0.0288(4) -0.0051(4) 0.0034(4)
I2 0.0556(4) 0.0375(3) 0.0504(4) 0.0001(3) -0.0016(3) -0.0035(3)
I3 0.0722(5) 0.0390(3) 0.0518(4) -0.0056(3) -0.0009(3) -0.0023(3)
N1 0.053(5) 0.048(5) 0.053(5) 0.003(4) 0.011(4) -0.001(4)
N2 0.056(5) 0.036(4) 0.059(5) -0.002(4) -0.010(4) -0.006(4)
N3 0.054(4) 0.023(3) 0.039(4) -0.003(3) 0.001(3) 0.006(3)
N4 0.063(5) 0.033(4) 0.043(4) 0.000(3) 0.001(4) 0.005(4)
O1 0.067(5) 0.047(4) 0.042(4) 0.010(3) 0.005(3) -0.002(3)
O2 0.055(4) 0.055(4) 0.055(4) 0.004(4) -0.002(3) -0.012(4)
O3 0.057(4) 0.036(3) 0.072(5) -0.006(4) -0.010(4) -0.001(3)
O4 0.059(4) 0.025(3) 0.045(4) -0.012(3) -0.011(3) 0.001(3)
O5 0.051(4) 0.028(3) 0.036(3) -0.010(2) -0.005(3) 0.001(3)
O6 0.052(4) 0.030(3) 0.042(3) -0.004(3) -0.013(3) 0.006(3)
O7 0.071(5) 0.030(3) 0.036(3) 0.003(3) -0.005(3) 0.007(3)
O8 0.077(5) 0.050(4) 0.034(3) 0.004(3) -0.003(3) 0.002(4)
C57 0.104(12) 0.107(13) 0.074(10) 0.025(9) 0.024(8) 0.023(10)
O9 0.092(6) 0.147(8) 0.105(7) 0.048(6) 0.009(5) 0.025(6)
C58 0.131(13) 0.145(14) 0.131(13) 0.033(12) -0.045(11) -0.049(12)
O10 0.123(8) 0.073(6) 0.047(5) 0.002(4) -0.008(5) -0.015(6)
Br3 0.0690(7) 0.0418(5) 0.0395(5) 0.0004(4) 0.0041(4) 0.0018(5)
Br1 0.0684(7) 0.0603(7) 0.0603(7) 0.0012(6) -0.0005(6) -0.0083(6)
Br2 0.0564(6) 0.0451(5) 0.0406(5) -0.0013(4) -0.0007(4) -0.0009(4)

loop_
_atom_type_symbol
_atom_type_description
_atom_type_scat_dispersion_real
_atom_type_scat_dispersion_imag
_atom_type_scat_source
C C 0.0181 0.0091 'International Tables Vol C Tables 4.2.6.8 and 6.1.1.4'
H H 0.0000 0.0000 'International Tables Vol C Tables 4.2.6.8 and 6.1.1.4'
Br Br -0.6763 1.2805 'International Tables Vol C Tables 4.2.6.8 and 6.1.1.4'
I I -0.3257 6.8362 'International Tables Vol C Tables 4.2.6.8 and 6.1.1.4'
N N 0.0311 0.0180 'International Tables Vol C Tables 4.2.6.8 and 6.1.1.4'
O O 0.0492 0.0322 'International Tables Vol C Tables 4.2.6.8 and 6.1.1.4'

loop_
_exptl_crystal_face_index_h
_exptl_crystal_face_index_k
_exptl_crystal_face_index_l
_exptl_crystal_face_perp_dist
_exptl_oxdiff_crystal_face_indexfrac_h
_exptl_oxdiff_crystal_face_indexfrac_k
_exptl_oxdiff_crystal_face_indexfrac_l
_exptl_oxdiff_crystal_face_x
_exptl_oxdiff_crystal_face_y
_exptl_oxdiff_crystal_face_z
-8 -11 0 0.0064 -8.0082 -11.0027 0.0011 0.4619 0.4214 0.8175
6 -14 1 0.0246 6.0019 -14.0028 1.0008 -0.7258 0.6951 0.0269
-6 14 -1 0.0085 -6.0019 14.0028 -1.0008 0.7258 -0.6951 -0.0269
1 0 -11 0.0752 1.0126 -0.0022 -11.0030 0.5658 0.5469 -0.6835
0 2 11 0.0781 -0.0114 2.0027 11.0029 -0.6145 -0.6294 0.5649
7 11 1 0.0185 7.0063 11.0028 0.9992 -0.4429 -0.4828 -0.6953

loop_
_geom_angle_atom_site_label_1
_geom_angle_atom_site_label_2
_geom_angle_atom_site_label_3
_geom_angle
C2 C1 C6 117.1(9)
C2 C1 C53 121.3(9)
C6 C1 C53 121.5(9)
C1 C2 C3 121.1(9)
O1 C2 C1 123.3(9)
O1 C2 C3 115.5(9)
C2 C3 C7 116.8(9)
C4 C3 C2 120.8(10)
C4 C3 C7 122.1(9)
C3 C4 C5 120.4(9)
C3 C4 O2 121.4(10)
O2 C4 C5 118.2(9)
C4 C5 C11 120.1(8)
C6 C5 C4 117.4(9)
C6 C5 C11 122.5(9)
C1 C6 H6 118.4
C5 C6 C1 123.2(10)
C5 C6 H6 118.4
C3 C7 H7A 109.2
C3 C7 H7B 109.2
H7A C7 H7B 107.9
N1 C7 C3 112.2(9)
N1 C7 H7A 109.2
N1 C7 H7B 109.2
H8A C8 H8B 108.0
C9 C8 H8A 109.4
C9 C8 H8B 109.4
N1 C8 H8A 109.4
N1 C8 H8B 109.4
N1 C8 C9 111.0(9)
C8 C9 H9A 110.0
C8 C9 H9B 110.0
C8 C9 C10 108.4(11)
H9A C9 H9B 108.4
C10 C9 H9A 110.0
C10 C9 H9B 110.0
C9 C10 H10A 109.5
C9 C10 H10B 109.5
C9 C10 H10C 109.5
H10A C10 H10B 109.5
H10A C10 H10C 109.5
H10B C10 H10C 109.5
C5 C11 H11 106.8
C5 C11 C12 112.1(7)
C5 C11 C15 111.1(7)
C12 C11 H11 106.8
C15 C11 H11 106.8
C15 C11 C12 112.8(8)
C11 C12 H12A 108.6
C11 C12 H12B 108.6
H12A C12 H12B 107.6
C13 C12 C11 114.5(8)
C13 C12 H12A 108.6
C13 C12 H12B 108.6
C12 C13 H13A 109.4
C12 C13 H13B 109.4
H13A C13 H13B 108.0
C14 C13 C12 111.1(8)
C14 C13 H13A 109.4
C14 C13 H13B 109.4
C13 C14 H14A 109.5
C13 C14 H14B 109.5
C13 C14 H14C 109.5
H14A C14 H14B 109.5
H14A C14 H14C 109.5
H14B C14 H14C 109.5
C16 C15 C11 120.6(9)
C20 C15 C11 122.6(8)
C20 C15 C16 116.7(8)
C15 C16 C17 121.5(9)
O3 C16 C15 122.8(9)
O3 C16 C17 115.6(8)
C16 C17 C21 119.3(9)
C18 C17 C16 118.8(8)
C18 C17 C21 121.9(9)
C17 C18 O4 117.6(8)
C19 C18 C17 121.8(8)
C19 C18 O4 120.6(9)
C18 C19 C20 116.9(9)
C18 C19 C25 120.6(8)
C20 C19 C25 122.5(7)
C15 C20 C19 124.3(8)
C15 C20 H20 117.8
C19 C20 H20 117.8
C17 C21 H21A 109.4
C17 C21 H21B 109.4
H21A C21 H21B 108.0
N2 C21 C17 111.1(8)
N2 C21 H21A 109.4
N2 C21 H21B 109.4
H22A C22 H22B 107.8
C23 C22 H22A 109.1
C23 C22 H22B 109.1
C23 C22 N2 112.4(11)
N2 C22 H22A 109.1
N2 C22 H22B 109.1
C22 C23 H23A 110.0
C22 C23 H23B 110.0
C22 C23 C24 108.6(14)
H23A C23 H23B 108.4
C24 C23 H23A 110.0
C24 C23 H23B 110.0
C23 C24 H24A 109.5
C23 C24 H24B 109.5
C23 C24 H24C 109.5
H24A C24 H24B 109.5
H24A C24 H24C 109.5
H24B C24 H24C 109.5
C19 C25 H25 105.8
C19 C25 C26 113.6(7)
C19 C25 C29 112.9(8)
C26 C25 H25 105.8
C29 C25 H25 105.8
C29 C25 C26 112.2(7)
C25 C26 H26A 108.9
C25 C26 H26B 108.9
H26A C26 H26B 107.7
C27 C26 C25 113.5(8)
C27 C26 H26A 108.9
C27 C26 H26B 108.9
C26 C27 H27A 108.9
C26 C27 H27B 108.9
C26 C27 C28 113.5(13)
H27A C27 H27B 107.7
C28 C27 H27A 108.9
C28 C27 H27B 108.9
C27 C28 H28A 109.5
C27 C28 H28B 109.5
C27 C28 H28C 109.5
H28A C28 H28B 109.5
H28A C28 H28C 109.5
H28B C28 H28C 109.5
C30 C29 C25 122.3(7)
C30 C29 C34 116.4(7)
C34 C29 C25 121.2(7)
C29 C30 C31 122.7(7)
C29 C30 O5 123.2(7)
O5 C30 C31 114.1(7)
C30 C31 C35 119.8(7)
C32 C31 C30 118.6(8)
C32 C31 C35 121.6(8)
C31 C32 C33 121.2(7)
O6 C32 C31 119.4(7)
O6 C32 C33 119.4(7)
C32 C33 C39 121.1(7)
C34 C33 C32 117.3(7)
C34 C33 C39 121.6(7)
C29 C34 H34 118.3
C33 C34 C29 123.4(7)
C33 C34 H34 118.3
C31 C35 H35A 109.6
C31 C35 H35B 109.6
H35A C35 H35B 108.1
N3 C35 C31 110.1(7)
N3 C35 H35A 109.6
N3 C35 H35B 109.6
H36A C36 H36B 108.2
C37 C36 H36A 109.7
C37 C36 H36B 109.7
N3 C36 H36A 109.7
N3 C36 H36B 109.7
N3 C36 C37 109.8(8)
C36 C37 H37A 109.8
C36 C37 H37B 109.8
H37A C37 H37B 108.2
C38 C37 C36 109.5(9)
C38 C37 H37A 109.8
C38 C37 H37B 109.8
C37 C38 H38A 109.5
C37 C38 H38B 109.5
C37 C38 H38C 109.5
H38A C38 H38B 109.5
H38A C38 H38C 109.5
H38B C38 H38C 109.5
C33 C39 H39 106.8
C33 C39 C40 113.7(7)
C33 C39 C43 110.3(7)
C40 C39 H39 106.8
C43 C39 H39 106.8
C43 C39 C40 112.1(7)
C39 C40 H40A 108.5
C39 C40 H40B 108.5
H40A C40 H40B 107.5
C41 C40 C39 115.0(8)
C41 C40 H40A 108.5
C41 C40 H40B 108.5
C40 C41 H41A 109.8
C40 C41 H41B 109.8
C40 C41 C42 109.2(10)
H41A C41 H41B 108.3
C42 C41 H41A 109.8
C42 C41 H41B 109.8
C41 C42 H42A 109.5
C41 C42 H42B 109.5
C41 C42 H42C 109.5
H42A C42 H42B 109.5
H42A C42 H42C 109.5
H42B C42 H42C 109.5
C44 C43 C39 120.6(8)
C48 C43 C39 123.1(8)
C48 C43 C44 116.3(9)
C45 C44 C43 121.0(9)
O7 C44 C43 122.4(10)
O7 C44 C45 116.5(8)
C44 C45 C46 119.3(9)
C44 C45 C49 120.2(10)
C46 C45 C49 120.4(10)
C47 C46 C45 121.2(10)
C47 C46 O8 119.0(9)
O8 C46 C45 119.6(8)
C46 C47 C53 120.4(9)
C48 C47 C46 116.5(9)
C48 C47 C53 123.1(8)
C43 C48 C47 125.5(9)
C43 C48 H48 117.3
C47 C48 H48 117.3
C45 C49 H49A 109.8
C45 C49 H49B 109.8
H49A C49 H49B 108.3
N4 C49 C45 109.2(7)
N4 C49 H49A 109.8
N4 C49 H49B 109.8
H50A C50 H50B 107.6
C51 C50 H50A 108.7
C51 C50 H50B 108.7
N4 C50 H50A 108.7
N4 C50 H50B 108.7
N4 C50 C51 114.3(8)
C50 C51 H51A 109.7
C50 C51 H51B 109.7
C50 C51 C52 109.9(9)
H51A C51 H51B 108.2
C52 C51 H51A 109.7
C52 C51 H51B 109.7
C51 C52 H52A 109.5
C51 C52 H52B 109.5
C51 C52 H52C 109.5
H52A C52 H52B 109.5
H52A C52 H52C 109.5
H52B C52 H52C 109.5
C1 C53 C47 110.5(7)
C1 C53 H53 106.5
C1 C53 C54 114.2(7)
C47 C53 H53 106.5
C54 C53 C47 112.1(9)
C54 C53 H53 106.5
C53 C54 H54A 109.2
C53 C54 H54B 109.2
H54A C54 H54B 107.9
C55 C54 C53 112.3(8)
C55 C54 H54A 109.2
C55 C54 H54B 109.2
C54 C55 H55A 108.7
C54 C55 H55B 108.7
C54 C55 C56 114.1(10)
H55A C55 H55B 107.6
C56 C55 H55A 108.7
C56 C55 H55B 108.7
C55 C56 H56A 109.5
C55 C56 H56B 109.5
C55 C56 H56C 109.5
H56A C56 H56B 109.5
H56A C56 H56C 109.5
H56B C56 H56C 109.5
I1 I2 I3 173.88(3)
C7 N1 C8 114.8(9)
C7 N1 H1A 108.6
C7 N1 H1B 108.6
C8 N1 H1A 108.6
C8 N1 H1B 108.6
H1A N1 H1B 107.5
C21 N2 C22 112.7(8)
C21 N2 H2A 109.1
C21 N2 H2B 109.1
C22 N2 H2A 109.1
C22 N2 H2B 109.1
H2A N2 H2B 107.8
C35 N3 C36 116.7(8)
C35 N3 H3A 108.1
C35 N3 H3B 108.1
C36 N3 H3A 108.1
C36 N3 H3B 108.1
H3A N3 H3B 107.3
C49 N4 H4A 109.1
C49 N4 H4B 109.1
C50 N4 C49 112.6(7)
C50 N4 H4A 109.1
C50 N4 H4B 109.1
H4A N4 H4B 107.8
C2 O1 H1 109.5
C4 O2 H2 109.5
C16 O3 H3 109.5
C18 O4 H4 109.5
C30 O5 H5 109.5
C32 O6 H6A 109.5
C44 O7 H7 109.5
C46 O8 H8 109.5
H57A C57 H57B 109.5
H57A C57 H57C 109.5
H57B C57 H57C 109.5
O9 C57 H57A 109.5
O9 C57 H57B 109.5
O9 C57 H57C 109.5
C57 O9 H9 109.2
H58A C58 H58B 109.5
H58A C58 H58C 109.5
H58B C58 H58C 109.5
O10 C58 H58A 109.5
O10 C58 H58B 109.5
O10 C58 H58C 109.5
C58 O10 H10 109.5

loop_
_geom_bond_atom_site_label_1
_geom_bond_atom_site_label_2
_geom_bond_distance
C1 C2 1.388(15)
C1 C6 1.404(13)
C1 C53 1.521(13)
C2 C3 1.397(14)
C2 O1 1.370(12)
C3 C4 1.359(14)
C3 C7 1.514(15)
C4 C5 1.425(15)
C4 O2 1.376(12)
C5 C6 1.384(13)
C5 C11 1.516(13)
C6 H6 0.9300
C7 H7A 0.9700
C7 H7B 0.9700
C7 N1 1.473(13)
C8 H8A 0.9700
C8 H8B 0.9700
C8 C9 1.532(18)
C8 N1 1.526(15)
C9 H9A 0.9700
C9 H9B 0.9700
C9 C10 1.542(19)
C10 H10A 0.9600
C10 H10B 0.9600
C10 H10C 0.9600
C11 H11 0.9800
C11 C12 1.562(12)
C11 C15 1.531(13)
C12 H12A 0.9700
C12 H12B 0.9700
C12 C13 1.509(13)
C13 H13A 0.9700
C13 H13B 0.9700
C13 C14 1.507(16)
C14 H14A 0.9600
C14 H14B 0.9600
C14 H14C 0.9600
C15 C16 1.387(13)
C15 C20 1.383(14)
C16 C17 1.398(14)
C16 O3 1.377(13)
C17 C18 1.392(15)
C17 C21 1.525(12)
C18 C19 1.378(12)
C18 O4 1.404(11)
C19 C20 1.390(13)
C19 C25 1.513(14)
C20 H20 0.9300
C21 H21A 0.9700
C21 H21B 0.9700
C21 N2 1.494(13)
C22 H22A 0.9700
C22 H22B 0.9700
C22 C23 1.48(2)
C22 N2 1.500(13)
C23 H23A 0.9700
C23 H23B 0.9700
C23 C24 1.59(2)
C24 H24A 0.9600
C24 H24B 0.9600
C24 H24C 0.9600
C25 H25 0.9800
C25 C26 1.536(12)
C25 C29 1.518(11)
C26 H26A 0.9700
C26 H26B 0.9700
C26 C27 1.484(16)
C27 H27A 0.9700
C27 H27B 0.9700
C27 C28 1.55(2)
C28 H28A 0.9600
C28 H28B 0.9600
C28 H28C 0.9600
C29 C30 1.377(12)
C29 C34 1.410(11)
C30 C31 1.404(12)
C30 O5 1.387(9)
C31 C32 1.395(12)
C31 C35 1.511(12)
C32 C33 1.402(11)
C32 O6 1.384(10)
C33 C34 1.396(11)
C33 C39 1.520(11)
C34 H34 0.9300
C35 H35A 0.9700
C35 H35B 0.9700
C35 N3 1.492(12)
C36 H36A 0.9700
C36 H36B 0.9700
C36 C37 1.546(14)
C36 N3 1.504(11)
C37 H37A 0.9700
C37 H37B 0.9700
C37 C38 1.541(13)
C38 H38A 0.9600
C38 H38B 0.9600
C38 H38C 0.9600
C39 H39 0.9800
C39 C40 1.534(12)
C39 C43 1.528(14)
C40 H40A 0.9700
C40 H40B 0.9700
C40 C41 1.515(16)
C41 H41A 0.9700
C41 H41B 0.9700
C41 C42 1.564(18)
C42 H42A 0.9600
C42 H42B 0.9600
C42 H42C 0.9600
C43 C44 1.413(12)
C43 C48 1.363(13)
C44 C45 1.375(16)
C44 O7 1.374(12)
C45 C46 1.402(14)
C45 C49 1.537(13)
C46 C47 1.386(12)
C46 O8 1.395(13)
C47 C48 1.378(14)
C47 C53 1.543(13)
C48 H48 0.9300
C49 H49A 0.9700
C49 H49B 0.9700
C49 N4 1.506(12)
C50 H50A 0.9700
C50 H50B 0.9700
C50 C51 1.488(15)
C50 N4 1.487(12)
C51 H51A 0.9700
C51 H51B 0.9700
C51 C52 1.498(16)
C52 H52A 0.9600
C52 H52B 0.9600
C52 H52C 0.9600
C53 H53 0.9800
C53 C54 1.538(13)
C54 H54A 0.9700
C54 H54B 0.9700
C54 C55 1.519(13)
C55 H55A 0.9700
C55 H55B 0.9700
C55 C56 1.521(19)
C56 H56A 0.9600
C56 H56B 0.9600
C56 H56C 0.9600
I1 I2 2.8933(10)
I2 I3 2.9247(10)
N1 H1A 0.8900
N1 H1B 0.8900
N2 H2A 0.8900
N2 H2B 0.8900
N3 H3A 0.8900
N3 H3B 0.8900
N4 H4A 0.8900
N4 H4B 0.8900
O1 H1 0.8200
O2 H2 0.8200
O3 H3 0.8200
O4 H4 0.8200
O5 H5 0.8200
O6 H6A 0.8200
O7 H7 0.8200
O8 H8 0.8200
C57 H57A 0.9600
C57 H57B 0.9600
C57 H57C 0.9600
C57 O9 1.439(18)
O9 H9 0.8199
C58 H58A 0.9600
C58 H58B 0.9600
C58 H58C 0.9600
C58 O10 1.359(15)
O10 H10 0.8200

loop_
_geom_torsion_atom_site_label_1
_geom_torsion_atom_site_label_2
_geom_torsion_atom_site_label_3
_geom_torsion_atom_site_label_4
_geom_torsion
C1 C2 C3 C4 -1.8(15)
C1 C2 C3 C7 171.8(9)
C1 C53 C54 C55 -166.0(9)
C2 C1 C6 C5 0.2(13)
C2 C1 C53 C47 -91.9(11)
C2 C1 C53 C54 140.7(9)
C2 C3 C4 C5 0.3(15)
C2 C3 C4 O2 -177.9(9)
C2 C3 C7 N1 74.6(11)
C3 C4 C5 C6 1.3(14)
C3 C4 C5 C11 -177.7(9)
C3 C7 N1 C8 -166.1(8)
C4 C3 C7 N1 -112.0(10)
C4 C5 C6 C1 -1.6(14)
C4 C5 C11 C12 -141.7(9)
C4 C5 C11 C15 91.1(10)
C5 C11 C12 C13 170.0(9)
C5 C11 C15 C16 -91.7(10)
C5 C11 C15 C20 85.7(10)
C6 C1 C2 C3 1.5(13)
C6 C1 C2 O1 179.5(8)
C6 C1 C53 C47 91.6(10)
C6 C1 C53 C54 -35.8(13)
C6 C5 C11 C12 39.3(12)
C6 C5 C11 C15 -87.9(10)
C7 C3 C4 C5 -172.9(9)
C7 C3 C4 O2 8.9(15)
C9 C8 N1 C7 -56.1(13)
C11 C5 C6 C1 177.4(8)
C11 C12 C13 C14 -178.8(10)
C11 C15 C16 C17 178.5(8)
C11 C15 C16 O3 -2.1(13)
C11 C15 C20 C19 -179.0(8)
C12 C11 C15 C16 141.5(8)
C12 C11 C15 C20 -41.1(11)
C15 C11 C12 C13 -63.7(11)
C15 C16 C17 C18 -0.1(14)
C15 C16 C17 C21 179.3(9)
C16 C15 C20 C19 -1.5(12)
C16 C17 C18 C19 -0.3(13)
C16 C17 C18 O4 -177.2(8)
C16 C17 C21 N2 84.2(11)
C17 C18 C19 C20 -0.1(12)
C17 C18 C19 C25 -179.4(8)
C17 C21 N2 C22 175.7(10)
C18 C17 C21 N2 -96.4(11)
C18 C19 C20 C15 1.1(12)
C18 C19 C25 C26 -138.6(8)
C18 C19 C25 C29 92.2(9)
C19 C25 C26 C27 63.9(12)
C19 C25 C29 C30 -90.8(11)
C19 C25 C29 C34 88.4(10)
C20 C15 C16 C17 0.9(13)
C20 C15 C16 O3 -179.6(8)
C20 C19 C25 C26 42.2(10)
C20 C19 C25 C29 -87.0(9)
C21 C17 C18 C19 -179.7(8)
C21 C17 C18 O4 3.4(13)
C23 C22 N2 C21 174.5(11)
C25 C19 C20 C15 -179.7(8)
C25 C26 C27 C28 177.2(15)
C25 C29 C30 C31 -174.0(9)
C25 C29 C30 O5 2.8(15)
C25 C29 C34 C33 176.3(9)
C26 C25 C29 C30 139.3(9)
C26 C25 C29 C34 -41.5(13)
C29 C25 C26 C27 -166.6(10)
C29 C30 C31 C32 -3.6(15)
C29 C30 C31 C35 176.2(9)
C30 C29 C34 C33 -4.5(15)
C30 C31 C32 C33 -2.4(15)
C30 C31 C32 O6 -179.6(9)
C30 C31 C35 N3 65.9(11)
C31 C32 C33 C34 4.5(14)
C31 C32 C33 C39 -174.4(9)
C31 C35 N3 C36 -173.8(7)
C32 C31 C35 N3 -114.3(10)
C32 C33 C34 C29 -1.0(15)
C32 C33 C39 C40 -139.0(9)
C32 C33 C39 C43 94.1(10)
C33 C39 C40 C41 64.0(11)
C33 C39 C43 C44 -90.6(9)
C33 C39 C43 C48 90.0(9)
C34 C29 C30 C31 6.8(15)
C34 C29 C30 O5 -176.4(9)
C34 C33 C39 C40 42.2(13)
C34 C33 C39 C43 -84.7(11)
C35 C31 C32 C33 177.8(9)
C35 C31 C32 O6 0.5(15)
C37 C36 N3 C35 69.8(10)
C39 C33 C34 C29 177.9(9)
C39 C40 C41 C42 68.4(12)
C39 C43 C44 C45 -175.5(8)
C39 C43 C44 O7 3.2(12)
C39 C43 C48 C47 176.8(8)
C40 C39 C43 C44 141.6(8)
C40 C39 C43 C48 -37.8(10)
C43 C39 C40 C41 -170.0(8)
C43 C44 C45 C46 -1.6(13)
C43 C44 C45 C49 179.0(8)
C44 C43 C48 C47 -2.6(12)
C44 C45 C46 C47 -2.3(13)
C44 C45 C46 O8 -176.4(8)
C44 C45 C49 N4 79.7(12)
C45 C46 C47 C48 3.5(12)
C45 C46 C47 C53 -176.6(8)
C45 C49 N4 C50 179.1(9)
C46 C45 C49 N4 -99.7(11)
C46 C47 C48 C43 -1.0(12)
C46 C47 C53 C1 94.7(10)
C46 C47 C53 C54 -136.8(8)
C47 C53 C54 C55 67.4(11)
C48 C43 C44 C45 3.9(12)
C48 C43 C44 O7 -177.4(7)
C48 C47 C53 C1 -85.5(11)
C48 C47 C53 C54 43.1(11)
C49 C45 C46 C47 177.1(8)
C49 C45 C46 O8 3.0(12)
C51 C50 N4 C49 179.9(10)
C53 C1 C2 C3 -175.1(9)
C53 C1 C2 O1 2.9(14)
C53 C1 C6 C5 176.8(9)
C53 C47 C48 C43 179.1(8)
C53 C54 C55 C56 62.0(14)
N1 C8 C9 C10 -176.0(10)
N2 C22 C23 C24 157.0(12)
N3 C36 C37 C38 173.1(9)
N4 C50 C51 C52 172.7(10)
O1 C2 C3 C4 -179.9(9)
O1 C2 C3 C7 -6.4(13)
O2 C4 C5 C6 179.6(8)
O2 C4 C5 C11 0.6(13)
O3 C16 C17 C18 -179.6(8)
O3 C16 C17 C21 -0.2(13)
O4 C18 C19 C20 176.7(7)
O4 C18 C19 C25 -2.6(12)
O5 C30 C31 C32 179.3(8)
O5 C30 C31 C35 -0.8(13)
O6 C32 C33 C34 -178.2(9)
O6 C32 C33 C39 2.9(14)
O7 C44 C45 C46 179.6(7)
O7 C44 C45 C49 0.3(12)
O8 C46 C47 C48 177.7(8)
O8 C46 C47 C53 -2.5(12)
